data_7040110
loop_
_publ_author_name
'Amenuvor, Gershon'
'Obuah, Collins'
'Nordlander, Ebbe'
'Darkwa, James'

_publ_section_title
;
 Novel pyrazolylphosphite- and pyrazolylphosphinite-ruthenium(ii)
 complexes as catalysts for hydrogenation of acetophenone.
;
_journal_issue 34
_journal_name_full 'Dalton transactions (Cambridge, England : 2003)'
_journal_page_first 13514
_journal_page_last 13524
_journal_paper_doi 10.1039/c6dt02164f
_journal_volume 45
_journal_year 2016
_chemical_formula_moiety 'C20 Fe N3 Pd0.5, C36 B F21'
_chemical_formula_sum 'C53 B0.5 Cl2 F0.5 Fe0.5 N14 Pd2.5'
_chemical_formula_weight 1212.40
_chemical_name_systematic
;
 ?
;
_space_group_crystal_system triclinic
_space_group_IT_number 2
_space_group_name_Hall '-P 1'
_space_group_name_H-M_alt 'P -1'
_symmetry_space_group_name_Hall '-P 1'
_symmetry_space_group_name_H-M 'P -1'
_audit_block_doi 10.5517/cc146xmw
_audit_creation_date 2014-02-06
_audit_creation_method
;
Olex2 1.2
(compiled 2013.12.10 svn.r2850 for OlexSys, GUI svn.r4736)
;
_audit_update_record
;
2015-02-13 deposited with the CCDC.
2016-08-01 downloaded from the CCDC.
;
_cell_angle_alpha 68.205(4)
_cell_angle_beta 82.925(4)
_cell_angle_gamma 74.290(4)
_cell_formula_units_Z 2
_cell_length_a 13.0582(16)
_cell_length_b 14.0879(17)
_cell_length_c 15.0938(19)
_cell_measurement_reflns_used 2027
_cell_measurement_temperature 100(2)
_cell_measurement_theta_max 22.82
_cell_measurement_theta_min 2.54
_cell_volume 2481.1(5)
_computing_data_reduction 'SAINT v8.27A (Bruker, 2012)'
_computing_molecular_graphics 'Olex2 (Dolomanov et al., 2009)'
_computing_publication_material 'Olex2 (Dolomanov et al., 2009)'
_computing_structure_refinement 'ShelXL (Sheldrick, 2008)'
_diffrn_ambient_temperature 99.99
_diffrn_measured_fraction_theta_full 0.973
_diffrn_measured_fraction_theta_max 0.966
_diffrn_measurement_device_type 'Bruker APEX-II CCD'
_diffrn_measurement_method '\f and \w scans'
_diffrn_radiation_monochromator graphite
_diffrn_radiation_type MoK\a
_diffrn_radiation_wavelength 0.71073
_diffrn_reflns_av_R_equivalents 0.0846
_diffrn_reflns_av_unetI/netI 0.2582
_diffrn_reflns_Laue_measured_fraction_full 0.973
_diffrn_reflns_Laue_measured_fraction_max 0.966
_diffrn_reflns_limit_h_max 17
_diffrn_reflns_limit_h_min -14
_diffrn_reflns_limit_k_max 16
_diffrn_reflns_limit_k_min -18
_diffrn_reflns_limit_l_max 19
_diffrn_reflns_limit_l_min -20
_diffrn_reflns_number 17183
_diffrn_reflns_point_group_measured_fraction_full 0.973
_diffrn_reflns_point_group_measured_fraction_max 0.966
_diffrn_reflns_theta_full 25.242
_diffrn_reflns_theta_max 28.387
_diffrn_reflns_theta_min 1.605
_diffrn_standards_number 0
_exptl_absorpt_coefficient_mu 1.202
_exptl_absorpt_correction_T_max 0.7457
_exptl_absorpt_correction_T_min 0.6626
_exptl_absorpt_correction_type none
_exptl_absorpt_process_details
;
SADABS-2012/1 (Bruker,2012) was used for absorption correction.
wR2(int) was 0.0516 before and 0.0436 after correction.
The Ratio of minimum to maximum transmission is 0.8886.
The \l/2 correction factor is 0.0015.
;
_exptl_crystal_colour brown
_exptl_crystal_colour_primary brown
_exptl_crystal_density_diffrn 1.623
_exptl_crystal_description block
_exptl_crystal_F_000 1170
_exptl_crystal_size_max 0.21
_exptl_crystal_size_mid 0.14
_exptl_crystal_size_min 0.09
_refine_diff_density_max 1.530
_refine_diff_density_min -0.806
_refine_diff_density_rms 0.155
_refine_ls_extinction_method none
_refine_ls_goodness_of_fit_ref 0.946
_refine_ls_hydrogen_treatment undef
_refine_ls_matrix_type full
_refine_ls_number_parameters 745
_refine_ls_number_reflns 12008
_refine_ls_number_restraints 0
_refine_ls_restrained_S_all 0.946
_refine_ls_R_factor_all 0.2521
_refine_ls_R_factor_gt 0.1111
_refine_ls_shift/su_max 1.668
_refine_ls_shift/su_mean 0.030
_refine_ls_structure_factor_coef Fsqd
_refine_ls_weighting_details 'w=1/[\s^2^(Fo^2^)+(0.2000P)^2^] where P=(Fo^2^+2Fc^2^)/3'
_refine_ls_weighting_scheme calc
_refine_ls_wR_factor_gt 0.2776
_refine_ls_wR_factor_ref 0.3722
_reflns_Friedel_coverage 0.000
_reflns_number_gt 4730
_reflns_number_total 12008
_reflns_threshold_expression 'I > 2\s(I)'
_cod_data_source_file c6dt02164f2.cif
_cod_data_source_block mo_13hp_co12_0m
_cod_depositor_comments 'Adding full bibliography for 7040108--7040111.cif.'
_cod_original_formula_sum 'C53 B0.50 Cl2 F0.50 Fe0.50 N14 Pd2.50'
_cod_database_code 7040110
_shelxl_version_number 2013-3
_shelx_space_group_comment
;
The symmetry employed for this shelxl refinement is uniquely defined
by the following loop, which should always be used as a source of
symmetry information in preference to the above space-group names.
They are only intended as comments.
;
_shelx_estimated_absorpt_t_max 0.900
_shelx_estimated_absorpt_t_min 0.786
_olex2_refinement_description
;
1. Fixed Uiso
 At 1.2 times of:
  All C(H) groups, All C(H,H) groups
 At 1.5 times of:
  All C(H,H,H) groups
2.a Secondary CH2 refined with riding coordinates:
 C15(H15a,H15b)
2.b Aromatic/amide H refined with riding coordinates:
 C8(H8), C6(H6), C14(H14), C9(H9), C19(H19), C1g(H1g), C1c(H1c), C1b(H1b),
 C1a(H1a), C24(H24), C26(H26), C23(H23), C41(H41), C39(H39), C35(H35), C31(H31),
  C30(H30), C4(H4), C1I(H1I), C12(H12), C53(H53), C20(H20), C1f(H1f), C18(H18),
 C17(H17), C2(H2), C47(H47)
2.c Idealised Me refined as rotating group:
 C1d(H1da,H1db,H1dc)
;

loop_
_space_group_symop_operation_xyz
'x, y, z'
'-x, -y, -z'

loop_
_atom_site_label
_atom_site_type_symbol
_atom_site_fract_x
_atom_site_fract_y
_atom_site_fract_z
_atom_site_U_iso_or_equiv
_atom_site_adp_type
_atom_site_occupancy
_atom_site_site_symmetry_order
_atom_site_calc_flag
_atom_site_refinement_flags_posn
_atom_site_refinement_flags_adp
_atom_site_refinement_flags_occupancy
Pd1 Pd 0.0000 1.0000 0.5000 0.0255(3) Uani 1 2 d S T P
Fe1 Fe -0.27763(12) 0.77940(14) 0.55054(11) 0.0368(5) Uani 1 1 d . . .
N1 N -0.0698(7) 1.1915(6) 0.3357(5) 0.029(2) Uani 1 1 d . . .
C3 C 0.8699(7) -0.0024(8) 1.1017(6) 0.022(2) Uani 1 1 d . . .
C4 C 0.8999(7) 0.3276(7) 0.8353(7) 0.023(2) Uani 1 1 d . . .
C5 C 0.8814(8) 0.3525(7) 0.6460(7) 0.026(2) Uani 1 1 d . . .
C7 C 0.6177(7) 0.2621(8) 0.8456(6) 0.021(2) Uani 1 1 d . . .
C12 C 0.6128(8) 0.4449(9) 1.0860(7) 0.033(3) Uani 1 1 d . . .
C13 C 0.7051(10) 0.5840(9) 0.9839(9) 0.043(3) Uani 1 1 d . . .
N2 N -0.1442(6) 1.0841(7) 0.5304(6) 0.0285(19) Uani 1 1 d . . .
C6 C -0.2089(8) 1.1520(8) 0.4588(7) 0.028(2) Uani 1 1 d . . .
C8 C -0.3101(9) 1.2072(10) 0.4764(8) 0.040(3) Uani 1 1 d . . .
C9 C -0.3441(9) 1.1926(11) 0.5717(9) 0.046(3) Uani 1 1 d . . .
C10 C -0.1770(8) 1.0709(8) 0.6197(7) 0.028(2) Uani 1 1 d . . .
C11 C -0.1706(8) 1.1618(8) 0.3568(7) 0.032(2) Uani 1 1 d . . .
C14 C -0.0396(8) 1.2727(8) 0.2634(7) 0.031(2) Uani 1 1 d . . .
C15 C 0.0614(9) 1.2692(8) 0.2761(7) 0.033(2) Uani 1 1 d . . .
C16 C -0.0943(8) 0.8196(8) 0.6399(7) 0.029(2) Uani 1 1 d . . .
N17 N -0.0157(6) 0.8668(7) 0.6053(6) 0.029(2) Uani 1 1 d . . .
C18 C -0.1985(8) 0.8593(8) 0.5939(7) 0.028(2) Uani 1 1 d . . .
C19 C -0.3002(9) 0.8564(9) 0.6458(9) 0.044(3) Uani 1 1 d . . .
C1A C -0.2152(9) 0.9068(9) 0.4947(8) 0.039(3) Uani 1 1 d . . .
C1B C -0.3287(10) 0.9374(10) 0.4799(9) 0.049(3) Uani 1 1 d . . .
C1C C -0.3804(10) 0.9067(12) 0.5755(10) 0.055(4) Uani 1 1 d . . .
C1D C -0.2154(12) 0.6911(13) 0.4664(11) 0.061(4) Uani 1 1 d . . .
C1E C -0.1762(10) 0.6363(10) 0.5614(10) 0.050(3) Uani 1 1 d . . .
C1F C -0.2645(11) 0.6214(10) 0.6242(10) 0.050(3) Uani 1 1 d . . .
C1G C -0.3574(11) 0.6670(12) 0.5681(10) 0.056(4) Uani 1 1 d . . .
C20 C -0.1180(10) 1.3481(9) 0.1867(8) 0.043(3) Uani 1 1 d . . .
C21 C 0.9682(6) -0.1962(6) 0.9367(5) 0.0122(17) Uani 1 1 d . . .
C22 C 0.8577(8) -0.0474(7) 0.9663(7) 0.023(2) Uani 1 1 d . . .
C23 C 0.8878(7) -0.0785(7) 1.0607(6) 0.024(2) Uani 1 1 d . . .
C24 C 0.8181(7) 0.1040(7) 1.0505(6) 0.022(2) Uani 1 1 d . . .
C25 C 0.7875(7) 0.1367(7) 0.9572(6) 0.0185(19) Uani 1 1 d . . .
C26 C 0.8109(8) 0.0582(7) 0.9144(7) 0.024(2) Uani 1 1 d . . .
B27 B 0.7257(8) 0.2581(8) 0.8937(7) 0.019(2) Uani 1 1 d . . .
C28 C 0.8123(7) 0.3031(7) 0.8106(6) 0.0190(19) Uani 1 1 d . . .
C29 C 0.9740(8) 0.3665(8) 0.7659(7) 0.026(2) Uani 1 1 d . . .
C30 C 0.9678(8) 0.3802(8) 0.6696(7) 0.028(2) Uani 1 1 d . . .
C31 C 0.8060(7) 0.3164(7) 0.7147(7) 0.023(2) Uani 1 1 d . . .
C32 C 1.0642(8) 0.3968(9) 0.7925(8) 0.034(3) Uani 1 1 d . . .
F33 F 1.1552(6) 0.3232(7) 0.8022(9) 0.101(4) Uani 1 1 d . . .
F34 F 1.0472(7) 0.4114(8) 0.8753(6) 0.082(3) Uani 1 1 d . . .
C35 C 0.5633(7) 0.3598(7) 0.7785(7) 0.022(2) Uani 1 1 d . . .
C36 C 0.4691(7) 0.3659(8) 0.7391(7) 0.026(2) Uani 1 1 d . . .
C37 C 0.4157(8) 0.4680(8) 0.6683(8) 0.029(2) Uani 1 1 d . . .
C39 C 0.4249(8) 0.2821(8) 0.7614(7) 0.028(2) Uani 1 1 d . . .
C40 C 0.4782(8) 0.1837(8) 0.8251(7) 0.029(2) Uani 1 1 d . . .
C41 C 0.5719(7) 0.1766(8) 0.8683(7) 0.027(2) Uani 1 1 d . . .
F42 F 0.3610(10) 0.1038(8) 0.7935(8) 0.129(5) Uani 1 1 d . . .
F43 F 0.3872(9) 0.0670(8) 0.9354(8) 0.104(4) Uani 1 1 d . . .
F44 F 0.5077(8) 0.0040(8) 0.8570(10) 0.122(5) Uani 1 1 d . . .
C45 C 0.8975(14) -0.0246(11) 1.2035(8) 0.078(6) Uani 1 1 d . . .
C46 C 0.9465(7) 0.0343(9) 1.2176(6) 0.022(2) Uani 1 1 d . . .
C47 C 0.9581(19) -0.1244(13) 1.2389(14) 0.085(8) Uani 1 1 d . . .
C48 C 0.4495(6) 0.3754(6) 1.2154(5) 0.0108(16) Uani 1 1 d . . .
C49 C 0.5884(7) 0.3493(8) 1.1048(6) 0.022(2) Uani 1 1 d . . .
F50 F 0.6297(8) 0.6564(7) 1.0057(8) 0.098(4) Uani 1 1 d . . .
F51 F 0.7248(8) 0.6333(6) 0.8937(6) 0.071(2) Uani 1 1 d . . .
F52 F 0.7893(9) 0.5701(7) 1.0267(9) 0.130(6) Uani 1 1 d . . .
C53 C 0.6230(7) 0.2938(8) 1.0437(6) 0.023(2) Uani 1 1 d . . .
C1H C 0.6872(7) 0.3280(7) 0.9626(6) 0.022(2) Uani 1 1 d . . .
C1I C 0.7090(7) 0.4272(7) 0.9436(7) 0.025(2) Uani 1 1 d . . .
C1J C 0.6727(7) 0.4846(8) 1.0037(7) 0.025(2) Uani 1 1 d . . .
C1K C 0.8743(10) 0.3620(9) 0.5458(8) 0.042(3) Uani 1 1 d . . .
C1L C 0.4326(10) 0.0913(10) 0.8511(10) 0.049(3) Uani 1 1 d . . .
F1 F 0.4851(5) 0.2282(6) 1.1934(4) 0.0459(17) Uani 1 1 d . . .
F2 F 0.8053(6) -0.0146(7) 1.2576(5) 0.062(2) Uani 1 1 d . . .
F3 F 0.8510(6) -0.0927(5) 0.8328(4) 0.0512(19) Uani 1 1 d . . .
F4 F 0.5925(5) 0.2576(6) 1.2694(4) 0.0522(19) Uani 1 1 d . . .
F5 F 0.9129(6) 0.4388(6) 0.4825(4) 0.053(2) Uani 1 1 d . . .
F6 F 0.7752(6) 0.3771(7) 0.5210(5) 0.060(2) Uani 1 1 d . . .
F8 F 0.8058(7) -0.1947(6) 0.9659(5) 0.059(2) Uani 1 1 d . . .
C1M C 0.8737(10) -0.1315(9) 0.9236(7) 0.038(3) Uani 1 1 d . . .
F15 F 0.3177(8) 0.4944(12) 0.6814(10) 0.194(9) Uani 1 1 d . . .
F17 F 0.4200(16) 0.4724(10) 0.5873(6) 0.200(10) Uani 1 1 d . . .
F20 F 0.4405(14) 0.5472(9) 0.6674(13) 0.208(10) Uani 1 1 d . . .
C1 C 0.5279(9) 0.3033(10) 1.1942(8) 0.039(3) Uani 1 1 d . . .
F9 F 1.0846(6) 0.4834(6) 0.7300(5) 0.0537(19) Uani 1 1 d . . .
F37 F 0.9304(6) 0.2732(6) 0.5297(5) 0.058(2) Uani 1 1 d . . .
C2 C -0.2783(8) 1.1232(8) 0.6431(7) 0.033(2) Uani 1 1 d . . .
C17 C -0.3263(13) 0.7097(15) 0.4731(12) 0.075(5) Uani 1 1 d . . .
F10 F 0.923(5) -0.121(3) 1.243(2) 0.50(4) Uani 1 1 d . . .

loop_
_atom_site_aniso_label
_atom_site_aniso_U_11
_atom_site_aniso_U_22
_atom_site_aniso_U_33
_atom_site_aniso_U_23
_atom_site_aniso_U_13
_atom_site_aniso_U_12
Pd1 0.0252(6) 0.0276(6) 0.0148(5) -0.0033(5) -0.0023(4) 0.0029(5)
Fe1 0.0236(8) 0.0513(11) 0.0314(9) -0.0147(8) 0.0030(7) -0.0039(7)
N1 0.030(5) 0.029(5) 0.017(4) -0.001(4) -0.008(3) 0.004(4)
C3 0.018(4) 0.030(5) 0.016(4) -0.010(4) -0.003(4) 0.001(4)
C4 0.019(5) 0.023(5) 0.026(5) -0.004(4) -0.008(4) -0.006(4)
C5 0.029(5) 0.019(5) 0.022(5) 0.000(4) 0.003(4) -0.003(4)
C7 0.012(4) 0.032(5) 0.018(5) -0.010(4) -0.002(3) -0.001(4)
C12 0.023(5) 0.052(7) 0.019(5) -0.011(5) -0.016(4) 0.005(5)
C13 0.058(8) 0.033(7) 0.035(7) -0.009(5) -0.011(6) -0.004(6)
N2 0.025(4) 0.031(5) 0.022(4) -0.007(4) -0.008(3) 0.005(4)
C6 0.028(5) 0.033(6) 0.015(5) -0.006(4) -0.005(4) 0.005(4)
C8 0.031(6) 0.049(7) 0.034(6) -0.014(6) -0.002(5) 0.001(5)
C9 0.027(6) 0.066(8) 0.041(7) -0.027(6) -0.011(5) 0.014(6)
C10 0.031(5) 0.023(5) 0.024(5) -0.010(4) -0.008(4) 0.008(4)
C11 0.025(5) 0.038(6) 0.024(5) -0.010(5) -0.006(4) 0.008(4)
C14 0.034(6) 0.028(6) 0.021(5) -0.003(4) -0.006(4) 0.002(4)
C15 0.041(6) 0.029(6) 0.025(5) -0.006(4) -0.009(5) -0.005(5)
C16 0.034(6) 0.027(5) 0.019(5) -0.007(4) -0.004(4) 0.004(4)
N17 0.021(4) 0.032(5) 0.023(4) -0.006(4) 0.001(3) 0.006(4)
C18 0.025(5) 0.025(5) 0.021(5) -0.002(4) -0.003(4) 0.005(4)
C19 0.027(6) 0.037(7) 0.061(8) -0.022(6) 0.006(5) 0.008(5)
C1A 0.036(6) 0.039(7) 0.033(6) 0.002(5) -0.014(5) -0.009(5)
C1B 0.035(6) 0.053(8) 0.051(8) -0.019(6) -0.009(6) 0.007(6)
C1C 0.033(7) 0.071(10) 0.054(8) -0.019(7) -0.003(6) -0.004(6)
C1D 0.062(9) 0.079(11) 0.060(9) -0.046(8) 0.022(7) -0.027(8)
C1E 0.055(8) 0.043(7) 0.057(9) -0.026(7) 0.020(7) -0.016(6)
C1F 0.050(8) 0.042(7) 0.063(9) -0.023(7) 0.010(7) -0.021(6)
C1G 0.048(8) 0.082(11) 0.053(9) -0.036(8) 0.012(7) -0.028(7)
C20 0.054(7) 0.030(6) 0.031(6) 0.002(5) -0.022(5) 0.001(5)
C21 0.021(4) 0.006(4) 0.009(4) -0.008(3) -0.011(3) 0.010(3)
C22 0.029(5) 0.021(5) 0.020(5) -0.006(4) 0.001(4) -0.011(4)
C23 0.026(5) 0.020(5) 0.017(5) 0.001(4) -0.002(4) -0.002(4)
C24 0.021(5) 0.021(5) 0.021(5) -0.006(4) -0.001(4) -0.003(4)
C25 0.017(4) 0.017(4) 0.021(5) -0.005(4) 0.003(4) -0.006(3)
C26 0.028(5) 0.022(5) 0.023(5) -0.001(4) -0.006(4) -0.014(4)
B27 0.017(5) 0.025(6) 0.013(5) -0.001(4) -0.003(4) -0.010(4)
C28 0.020(4) 0.015(4) 0.019(5) -0.002(4) 0.000(4) -0.007(4)
C29 0.028(5) 0.024(5) 0.023(5) -0.002(4) -0.006(4) -0.006(4)
C30 0.025(5) 0.023(5) 0.031(6) -0.004(4) 0.004(4) -0.006(4)
C31 0.019(5) 0.020(5) 0.026(5) -0.011(4) -0.002(4) 0.006(4)
C32 0.027(6) 0.036(6) 0.033(6) 0.003(5) -0.005(5) -0.016(5)
F33 0.029(4) 0.059(5) 0.198(11) -0.012(6) -0.029(6) -0.021(4)
F34 0.075(6) 0.138(9) 0.052(5) -0.016(5) -0.008(4) -0.079(6)
C35 0.021(5) 0.023(5) 0.024(5) -0.011(4) -0.010(4) -0.001(4)
C36 0.022(5) 0.036(6) 0.020(5) -0.009(4) -0.003(4) -0.005(4)
C37 0.030(6) 0.023(5) 0.035(6) -0.011(5) -0.012(5) -0.001(4)
C39 0.027(5) 0.031(6) 0.023(5) -0.004(4) -0.006(4) -0.008(4)
C40 0.028(5) 0.032(6) 0.034(6) -0.012(5) 0.005(4) -0.016(4)
C41 0.021(5) 0.041(6) 0.019(5) -0.011(4) 0.005(4) -0.009(4)
F42 0.167(11) 0.088(7) 0.135(9) 0.033(7) -0.110(9) -0.093(8)
F43 0.113(8) 0.095(8) 0.101(8) -0.002(6) 0.024(6) -0.080(7)
F44 0.083(7) 0.064(6) 0.248(15) -0.076(8) 0.002(8) -0.040(6)
C45 0.107(12) 0.041(8) 0.015(6) 0.014(5) 0.015(7) 0.055(8)
C46 0.023(5) 0.045(6) 0.014(4) -0.017(4) -0.001(4) -0.024(4)
C47 0.148(16) 0.037(8) 0.043(10) -0.026(8) -0.072(11) 0.070(10)
C48 0.004(3) 0.017(4) 0.005(4) -0.003(3) 0.004(3) 0.004(3)
C49 0.013(4) 0.031(5) 0.018(5) -0.007(4) -0.003(3) 0.001(4)
F50 0.099(7) 0.043(5) 0.157(10) -0.053(6) 0.031(7) -0.014(5)
F51 0.117(7) 0.056(5) 0.058(5) -0.016(4) -0.007(5) -0.052(5)
F52 0.159(10) 0.041(5) 0.180(11) 0.032(6) -0.139(9) -0.049(6)
C53 0.017(4) 0.031(5) 0.019(5) -0.008(4) 0.000(4) -0.003(4)
C1H 0.018(4) 0.027(5) 0.016(4) -0.007(4) -0.003(4) -0.001(4)
C1I 0.014(4) 0.022(5) 0.038(6) -0.011(4) -0.008(4) -0.002(4)
C1J 0.016(4) 0.034(6) 0.030(5) -0.016(5) -0.005(4) -0.004(4)
C1K 0.049(8) 0.034(7) 0.034(6) -0.001(5) 0.016(6) -0.018(6)
C1L 0.043(7) 0.039(7) 0.058(9) -0.001(6) -0.015(6) -0.016(6)
F1 0.046(4) 0.061(5) 0.031(4) -0.012(3) 0.010(3) -0.025(4)
F2 0.071(5) 0.100(7) 0.025(4) -0.027(4) 0.008(3) -0.036(5)
F3 0.090(6) 0.034(4) 0.030(4) -0.015(3) -0.017(4) -0.006(4)
F4 0.035(4) 0.084(5) 0.024(3) -0.004(3) -0.009(3) -0.010(4)
F5 0.077(5) 0.055(5) 0.022(3) -0.006(3) 0.020(3) -0.027(4)
F6 0.044(4) 0.104(6) 0.024(4) -0.012(4) -0.005(3) -0.020(4)
F8 0.092(6) 0.050(5) 0.050(5) -0.021(4) 0.010(4) -0.042(4)
C1M 0.061(8) 0.035(6) 0.018(5) -0.004(5) -0.012(5) -0.017(6)
F15 0.058(7) 0.188(14) 0.148(12) 0.091(11) 0.016(7) 0.053(8)
F17 0.36(2) 0.102(9) 0.023(5) 0.000(5) -0.036(8) 0.109(12)
F20 0.251(18) 0.061(7) 0.28(2) 0.056(10) -0.232(17) -0.047(9)
C1 0.037(6) 0.054(8) 0.024(6) -0.014(5) -0.007(5) -0.005(6)
F9 0.056(5) 0.048(4) 0.047(4) 0.010(3) -0.008(3) -0.031(4)
F37 0.085(6) 0.049(4) 0.039(4) -0.025(4) 0.020(4) -0.011(4)
C2 0.034(6) 0.035(6) 0.025(5) -0.011(5) 0.000(4) -0.002(5)
C17 0.065(10) 0.111(14) 0.065(11) -0.037(10) -0.003(8) -0.038(10)
F10 0.97(12) 0.33(4) 0.095(19) -0.10(2) -0.08(4) 0.10(5)

loop_
_atom_type_symbol
_atom_type_description
_atom_type_scat_dispersion_real
_atom_type_scat_dispersion_imag
_atom_type_scat_source
C C 0.0033 0.0016 'International Tables Vol C Tables 4.2.6.8 and 6.1.1.4'
N N 0.0061 0.0033 'International Tables Vol C Tables 4.2.6.8 and 6.1.1.4'
Cl Cl 0.1484 0.1585 'International Tables Vol C Tables 4.2.6.8 and 6.1.1.4'
Pd Pd -0.9988 1.0072 'International Tables Vol C Tables 4.2.6.8 and 6.1.1.4'
B B 0.0013 0.0007 'International Tables Vol C Tables 4.2.6.8 and 6.1.1.4'
F F 0.0171 0.0103 'International Tables Vol C Tables 4.2.6.8 and 6.1.1.4'
Fe Fe 0.3463 0.8444 'International Tables Vol C Tables 4.2.6.8 and 6.1.1.4'

loop_
_citation_id
_citation_doi
_citation_year
1 10.1016/j.jorganchem.2015.11.003 2016

loop_
_geom_angle_atom_site_label_1
_geom_angle_atom_site_label_2
_geom_angle_atom_site_label_3
_geom_angle
_geom_angle_site_symmetry_1
_geom_angle_site_symmetry_3
N2 Pd1 N2 180.0 2_576 .
N17 Pd1 N2 93.1(3) 2_576 2_576
N17 Pd1 N2 86.9(3) . 2_576
N17 Pd1 N2 93.1(3) . .
N17 Pd1 N2 86.9(3) 2_576 .
N17 Pd1 N17 180.0 2_576 .
C18 Fe1 C19 41.9(4) . .
C18 Fe1 C1B 69.5(5) . .
C18 Fe1 C1C 68.9(5) . .
C18 Fe1 C1D 125.7(5) . .
C18 Fe1 C1E 107.5(5) . .
C18 Fe1 C1F 120.2(5) . .
C18 Fe1 C1G 155.6(5) . .
C19 Fe1 C1D 165.2(5) . .
C19 Fe1 C1E 127.7(5) . .
C19 Fe1 C1F 109.2(5) . .
C1A Fe1 C18 40.8(4) . .
C1A Fe1 C19 70.5(5) . .
C1A Fe1 C1B 41.8(5) . .
C1A Fe1 C1C 70.1(5) . .
C1A Fe1 C1D 104.6(6) . .
C1A Fe1 C1E 116.6(5) . .
C1A Fe1 C1F 151.9(5) . .
C1A Fe1 C1G 163.4(5) . .
C1A Fe1 C17 124.8(6) . .
C1B Fe1 C19 70.6(5) . .
C1B Fe1 C1D 115.6(6) . .
C1B Fe1 C1E 150.6(5) . .
C1B Fe1 C1F 166.2(5) . .
C1C Fe1 C19 40.7(5) . .
C1C Fe1 C1B 42.3(5) . .
C1C Fe1 C1D 152.2(6) . .
C1C Fe1 C1E 165.9(5) . .
C1C Fe1 C1F 128.9(6) . .
C1D Fe1 C1E 41.0(6) . .
C1D Fe1 C1F 68.1(6) . .
C1F Fe1 C1E 40.1(5) . .
C1G Fe1 C19 120.7(5) . .
C1G Fe1 C1B 126.8(6) . .
C1G Fe1 C1C 109.6(6) . .
C1G Fe1 C1D 67.5(5) . .
C1G Fe1 C1E 67.8(5) . .
C1G Fe1 C1F 40.7(5) . .
C17 Fe1 C18 162.8(6) . .
C17 Fe1 C19 153.8(6) . .
C17 Fe1 C1B 105.7(6) . .
C17 Fe1 C1C 119.5(6) . .
C17 Fe1 C1D 40.1(6) . .
C17 Fe1 C1E 68.1(7) . .
C17 Fe1 C1F 68.0(6) . .
C17 Fe1 C1G 39.9(6) . .
C14 N1 C11 131.0(8) . .
C14 N1 N17 108.8(8) . 2_576
N17 N1 C11 120.2(8) 2_576 .
C23 C3 C24 120.8(8) . .
C23 C3 C45 124.2(9) . .
C24 C3 C45 115.0(9) . .
C29 C4 C28 120.9(9) . .
C30 C5 C1K 117.8(9) . .
C31 C5 C30 121.2(9) . .
C31 C5 C1K 121.0(10) . .
C35 C7 B27 118.8(8) . .
C41 C7 B27 124.5(8) . .
C41 C7 C35 116.7(8) . .
C49 C12 C1J 118.8(9) . .
F50 C13 C1J 113.0(11) . .
F51 C13 F50 102.1(10) . .
F51 C13 F52 105.2(12) . .
F51 C13 C1J 114.3(10) . .
F52 C13 F50 108.2(12) . .
F52 C13 C1J 113.0(10) . .
C6 N2 Pd1 119.7(6) . .
C10 N2 Pd1 121.0(6) . .
C10 N2 C6 119.2(8) . .
N2 C6 C8 121.7(9) . .
N2 C6 C11 117.9(8) . .
C8 C6 C11 120.3(9) . .
C6 C8 C9 118.6(10) . .
C2 C9 C8 119.0(10) . .
N2 C10 C2 122.4(9) . .
N1 C11 C6 110.8(8) . .
N1 C14 C20 119.8(10) . .
C15 C14 N1 108.8(9) . .
C15 C14 C20 131.4(10) . .
C14 C15 C16 105.9(10) . 2_576
C15 C16 C18 128.4(10) 2_576 .
N17 C16 C15 109.7(9) . 2_576
N17 C16 C18 121.9(9) . .
N1 N17 Pd1 117.9(7) 2_576 .
C16 N17 Pd1 135.2(7) . .
C16 N17 N1 106.7(8) . 2_576
C16 C18 Fe1 128.0(7) . .
C19 C18 Fe1 70.0(7) . .
C19 C18 C16 124.2(9) . .
C1A C18 Fe1 69.5(6) . .
C1A C18 C16 125.8(9) . .
C1A C18 C19 110.1(9) . .
C18 C19 Fe1 68.1(6) . .
C1C C19 Fe1 69.9(8) . .
C1C C19 C18 106.3(11) . .
C18 C1A Fe1 69.7(6) . .
C18 C1A C1B 108.1(10) . .
C1B C1A Fe1 69.6(7) . .
C1A C1B Fe1 68.6(7) . .
C1A C1B C1C 106.6(10) . .
C1C C1B Fe1 69.6(8) . .
C19 C1C Fe1 69.5(7) . .
C19 C1C C1B 108.9(11) . .
C1B C1C Fe1 68.1(7) . .
C1E C1D Fe1 69.7(7) . .
C17 C1D Fe1 69.1(9) . .
C17 C1D C1E 107.3(12) . .
C1D C1E Fe1 69.3(8) . .
C1F C1E Fe1 70.1(7) . .
C1F C1E C1D 107.7(12) . .
C1E C1F Fe1 69.8(7) . .
C1G C1F Fe1 69.2(8) . .
C1G C1F C1E 107.4(12) . .
C1F C1G Fe1 70.1(7) . .
C17 C1G Fe1 69.4(9) . .
C17 C1G C1F 108.3(12) . .
C23 C22 C26 121.0(9) . .
C23 C22 C1M 117.9(8) . .
C26 C22 C1M 121.1(9) . .
C3 C23 C22 118.3(8) . .
C25 C24 C3 122.0(8) . .
C24 C25 C26 116.5(8) . .
C24 C25 B27 124.9(8) . .
C26 C25 B27 118.6(8) . .
C22 C26 C25 121.3(8) . .
C7 B27 C25 112.2(8) . .
C28 B27 C7 110.8(7) . .
C28 B27 C25 105.6(7) . .
C28 B27 C1H 112.4(8) . .
C1H B27 C7 106.3(7) . .
C1H B27 C25 109.7(7) . .
C4 C28 B27 119.9(8) . .
C31 C28 C4 116.7(8) . .
C31 C28 B27 123.4(8) . .
C4 C29 C30 122.5(9) . .
C4 C29 C32 120.2(9) . .
C30 C29 C32 117.2(9) . .
C29 C30 C5 116.2(9) . .
C5 C31 C28 122.4(9) . .
F33 C32 C29 112.7(10) . .
F34 C32 C29 112.7(9) . .
F34 C32 F33 105.1(10) . .
F34 C32 F9 106.3(10) . .
F9 C32 C29 113.6(9) . .
F9 C32 F33 105.8(9) . .
C36 C35 C7 119.7(9) . .
C35 C36 C37 118.3(9) . .
C39 C36 C35 123.3(9) . .
C39 C36 C37 118.4(9) . .
F15 C37 C36 114.3(10) . .
F15 C37 F20 100.0(14) . .
F17 C37 C36 116.4(10) . .
F17 C37 F15 100.7(14) . .
F17 C37 F20 106.8(15) . .
F20 C37 C36 116.5(9) . .
C40 C39 C36 118.5(9) . .
C39 C40 C41 119.0(9) . .
C39 C40 C1L 120.1(10) . .
C41 C40 C1L 120.8(10) . .
C7 C41 C40 122.6(9) . .
C46 C45 C3 118.1(12) . .
C46 C45 C47 106.9(17) . .
C46 C45 F2 104.4(11) . .
C46 C45 F10 122(3) . .
C47 C45 C3 108.5(12) . .
F2 C45 C3 109.2(13) . .
F2 C45 C47 109.6(16) . .
F10 C45 C3 107(2) . .
F10 C45 C47 19(4) . .
F10 C45 F2 93(3) . .
C45 C46 C47 38.0(8) . .
C45 C47 C46 35.1(11) . .
F10 C47 C45 65(6) . .
F10 C47 C46 94(6) . .
C12 C49 C53 120.8(9) . .
C12 C49 C1 119.8(9) . .
C53 C49 C1 119.3(9) . .
C1H C53 C49 122.5(9) . .
C53 C1H B27 119.9(8) . .
C53 C1H C1I 115.6(9) . .
C1I C1H B27 124.4(8) . .
C1J C1I C1H 122.2(9) . .
C12 C1J C13 120.3(10) . .
C1I C1J C12 120.0(10) . .
C1I C1J C13 119.6(9) . .
F5 C1K C5 114.0(10) . .
F5 C1K F6 106.9(10) . .
F5 C1K F37 105.0(9) . .
F6 C1K C5 113.0(9) . .
F6 C1K F37 105.5(10) . .
F37 C1K C5 111.8(9) . .
F42 C1L C40 113.2(11) . .
F42 C1L F44 109.3(13) . .
F43 C1L C40 113.8(12) . .
F43 C1L F42 105.4(12) . .
F43 C1L F44 102.9(12) . .
F44 C1L C40 111.6(11) . .
C21 C1M C22 114.1(9) . .
C21 C1M F3 110.1(10) . .
C21 C1M F8 104.3(9) . .
F3 C1M C22 112.7(9) . .
F3 C1M F8 104.6(9) . .
F8 C1M C22 110.3(9) . .
C48 C1 C49 112.9(10) . .
C48 C1 F1 107.0(10) . .
C48 C1 F4 106.2(9) . .
F1 C1 C49 114.4(9) . .
F1 C1 F4 105.2(10) . .
F4 C1 C49 110.6(9) . .
C9 C2 C10 119.1(10) . .
C1D C17 Fe1 70.7(8) . .
C1D C17 C1G 109.2(14) . .
C1G C17 Fe1 70.7(9) . .
C47 F10 C45 96(9) . .

loop_
_geom_bond_atom_site_label_1
_geom_bond_atom_site_label_2
_geom_bond_distance
_geom_bond_site_symmetry_2
Pd1 N2 2.035(8) 2_576
Pd1 N2 2.035(8) .
Pd1 N17 2.001(8) .
Pd1 N17 2.001(8) 2_576
Fe1 C18 2.026(11) .
Fe1 C19 2.051(12) .
Fe1 C1A 2.023(12) .
Fe1 C1B 2.036(13) .
Fe1 C1C 2.057(14) .
Fe1 C1D 2.047(13) .
Fe1 C1E 2.052(12) .
Fe1 C1F 2.055(13) .
Fe1 C1G 2.043(14) .
Fe1 C17 2.027(16) .
N1 C11 1.451(14) .
N1 C14 1.365(13) .
N1 N17 1.385(11) 2_576
C3 C23 1.382(13) .
C3 C24 1.421(13) .
C3 C45 1.519(17) .
C4 C28 1.406(13) .
C4 C29 1.394(14) .
C5 C30 1.411(14) .
C5 C31 1.390(13) .
C5 C1K 1.481(15) .
C7 B27 1.642(13) .
C7 C35 1.427(13) .
C7 C41 1.400(14) .
C12 C49 1.386(15) .
C12 C1J 1.397(14) .
C13 F50 1.320(14) .
C13 F51 1.307(14) .
C13 F52 1.275(14) .
C13 C1J 1.487(16) .
N2 C6 1.348(12) .
N2 C10 1.323(12) .
C6 C8 1.390(14) .
C6 C11 1.526(13) .
C8 C9 1.407(16) .
C9 C2 1.359(15) .
C10 C2 1.403(13) .
C14 C15 1.342(15) .
C14 C20 1.519(14) .
C15 C16 1.422(14) 2_576
C16 C15 1.422(14) 2_576
C16 N17 1.323(14) .
C16 C18 1.476(14) .
N17 N1 1.385(11) 2_576
C18 C19 1.459(15) .
C18 C1A 1.412(14) .
C19 C1C 1.427(17) .
C1A C1B 1.448(16) .
C1B C1C 1.476(18) .
C1D C1E 1.44(2) .
C1D C17 1.40(2) .
C1E C1F 1.410(17) .
C1F C1G 1.424(19) .
C1G C17 1.39(2) .
C21 C1M 1.307(14) .
C22 C23 1.399(13) .
C22 C26 1.400(13) .
C22 C1M 1.504(14) .
C24 C25 1.384(12) .
C25 C26 1.426(13) .
C25 B27 1.649(13) .
B27 C28 1.644(13) .
B27 C1H 1.634(14) .
C28 C31 1.399(13) .
C29 C30 1.404(14) .
C29 C32 1.499(14) .
C32 F33 1.331(13) .
C32 F34 1.323(14) .
C32 F9 1.307(12) .
C35 C36 1.399(13) .
C36 C37 1.482(14) .
C36 C39 1.365(14) .
C37 F15 1.245(14) .
C37 F17 1.197(13) .
C37 F20 1.238(15) .
C39 C40 1.408(14) .
C40 C41 1.420(14) .
C40 C1L 1.479(16) .
F42 C1L 1.289(14) .
F43 C1L 1.300(16) .
F44 C1L 1.330(16) .
C45 C46 1.26(2) .
C45 C47 1.354(16) .
C45 F2 1.374(16) .
C45 F10 1.23(4) .
C46 C47 2.10(2) .
C47 F10 0.45(8) .
C48 C1 1.334(13) .
C49 C53 1.382(13) .
C49 C1 1.492(15) .
C53 C1H 1.400(13) .
C1H C1I 1.419(14) .
C1I C1J 1.391(13) .
C1K F5 1.323(12) .
C1K F6 1.331(14) .
C1K F37 1.358(13) .
F1 C1 1.328(14) .
F3 C1M 1.313(11) .
F4 C1 1.347(12) .
F8 C1M 1.362(13) .

loop_
_geom_torsion_atom_site_label_1
_geom_torsion_atom_site_label_2
_geom_torsion_atom_site_label_3
_geom_torsion_atom_site_label_4
_geom_torsion
_geom_torsion_site_symmetry_1
_geom_torsion_site_symmetry_4
Pd1 N2 C6 C8 176.8(9) . .
Pd1 N2 C6 C11 0.7(13) . .
Pd1 N2 C10 C2 -176.4(8) . .
Fe1 C18 C19 C1C -59.8(9) . .
Fe1 C18 C1A C1B 59.2(9) . .
Fe1 C19 C1C C1B -56.7(10) . .
Fe1 C1A C1B C1C 59.6(10) . .
Fe1 C1B C1C C19 57.5(10) . .
Fe1 C1D C1E C1F 59.8(9) . .
Fe1 C1D C17 C1G -60.5(12) . .
Fe1 C1E C1F C1G 59.2(9) . .
Fe1 C1F C1G C17 59.1(11) . .
Fe1 C1G C17 C1D 60.5(12) . .
N1 C14 C15 C16 0.6(12) . 2_576
C3 C24 C25 C26 -0.3(13) . .
C3 C24 C25 B27 179.1(8) . .
C3 C45 C46 C47 -122.5(17) . .
C3 C45 C47 C46 128.3(18) . .
C3 C45 C47 F10 -88(6) . .
C3 C45 F10 C47 98(6) . .
C4 C28 C31 C5 -0.4(13) . .
C4 C29 C30 C5 0.2(15) . .
C4 C29 C32 F33 100.5(12) . .
C4 C29 C32 F34 -18.2(15) . .
C4 C29 C32 F9 -139.2(10) . .
C7 B27 C28 C4 166.5(8) . .
C7 B27 C28 C31 -15.4(12) . .
C7 B27 C1H C53 66.0(10) . .
C7 B27 C1H C1I -110.0(10) . .
C7 C35 C36 C37 -178.9(9) . .
C7 C35 C36 C39 -0.1(15) . .
C12 C49 C53 C1H 2.6(14) . .
C12 C49 C1 C48 40.5(13) . .
C12 C49 C1 F1 163.2(8) . .
C12 C49 C1 F4 -78.3(12) . .
N2 C6 C8 C9 1.3(18) . .
N2 C6 C11 N1 -57.5(13) . .
N2 C10 C2 C9 -2.2(18) . .
C6 N2 C10 C2 1.6(16) . .
C6 C8 C9 C2 -2(2) . .
C8 C6 C11 N1 126.4(11) . .
C8 C9 C2 C10 2.2(19) . .
C10 N2 C6 C8 -1.2(16) . .
C10 N2 C6 C11 -177.3(10) . .
C11 N1 C14 C15 178.1(10) . .
C11 N1 C14 C20 -1.7(16) . .
C11 C6 C8 C9 177.3(11) . .
C14 N1 C11 C6 -126.1(11) . .
C15 C16 N17 Pd1 -173.2(7) 2_576 .
C15 C16 N17 N1 1.5(11) 2_576 2_576
C15 C16 C18 Fe1 -54.6(14) 2_576 .
C15 C16 C18 C19 35.7(17) 2_576 .
C15 C16 C18 C1A -145.4(12) 2_576 .
C16 C18 C19 Fe1 -123.0(10) . .
C16 C18 C19 C1C 177.3(11) . .
C16 C18 C1A Fe1 122.7(10) . .
C16 C18 C1A C1B -178.1(11) . .
N17 N1 C11 C6 53.5(12) 2_576 .
N17 N1 C14 C15 -1.5(12) 2_576 .
N17 N1 C14 C20 178.7(9) 2_576 .
N17 C16 C18 Fe1 126.0(10) . .
N17 C16 C18 C19 -143.7(11) . .
N17 C16 C18 C1A 35.2(16) . .
C18 C16 N17 Pd1 6.3(16) . .
C18 C16 N17 N1 -179.0(8) . 2_576
C18 C19 C1C Fe1 58.7(8) . .
C18 C19 C1C C1B 2.0(15) . .
C18 C1A C1B Fe1 -59.3(8) . .
C18 C1A C1B C1C 0.3(15) . .
C19 C18 C1A Fe1 -58.2(8) . .
C19 C18 C1A C1B 0.9(13) . .
C1A C18 C19 Fe1 57.9(8) . .
C1A C18 C19 C1C -1.8(14) . .
C1A C1B C1C Fe1 -58.9(9) . .
C1A C1B C1C C19 -1.5(16) . .
C1D C1E C1F Fe1 -59.3(9) . .
C1D C1E C1F C1G -0.1(15) . .
C1E C1D C17 Fe1 59.4(10) . .
C1E C1D C17 C1G -1.0(18) . .
C1E C1F C1G Fe1 -59.6(9) . .
C1E C1F C1G C17 -0.5(16) . .
C1F C1G C17 Fe1 -59.5(10) . .
C1F C1G C17 C1D 1.0(19) . .
C20 C14 C15 C16 -179.7(11) . 2_576
C23 C3 C24 C25 -2.6(15) . .
C23 C3 C45 C46 132.5(11) . .
C23 C3 C45 C47 11(2) . .
C23 C3 C45 F2 -108.6(11) . .
C23 C3 C45 F10 -9(4) . .
C23 C22 C26 C25 -3.1(14) . .
C23 C22 C1M C21 -48.3(13) . .
C23 C22 C1M F3 -174.8(9) . .
C23 C22 C1M F8 68.8(12) . .
C24 C3 C23 C22 2.6(14) . .
C24 C3 C45 C46 -50.4(15) . .
C24 C3 C45 C47 -172.1(17) . .
C24 C3 C45 F2 68.5(15) . .
C24 C3 C45 F10 168(3) . .
C24 C25 C26 C22 3.0(13) . .
C24 C25 B27 C7 -128.1(9) . .
C24 C25 B27 C28 111.1(10) . .
C24 C25 B27 C1H -10.2(12) . .
C25 B27 C28 C4 -71.8(10) . .
C25 B27 C28 C31 106.3(9) . .
C25 B27 C1H C53 -55.5(11) . .
C25 B27 C1H C1I 128.5(9) . .
C26 C22 C23 C3 0.2(14) . .
C26 C22 C1M C21 133.8(10) . .
C26 C22 C1M F3 7.3(15) . .
C26 C22 C1M F8 -109.1(10) . .
C26 C25 B27 C7 51.2(11) . .
C26 C25 B27 C28 -69.6(10) . .
C26 C25 B27 C1H 169.1(8) . .
B27 C7 C35 C36 -177.8(8) . .
B27 C7 C41 C40 179.8(9) . .
B27 C25 C26 C22 -176.3(8) . .
B27 C28 C31 C5 -178.6(9) . .
B27 C1H C1I C1J 178.8(8) . .
C28 C4 C29 C30 -2.0(15) . .
C28 C4 C29 C32 177.3(9) . .
C28 B27 C1H C53 -172.7(8) . .
C28 B27 C1H C1I 11.3(12) . .
C29 C4 C28 B27 -179.6(9) . .
C29 C4 C28 C31 2.1(14) . .
C30 C5 C31 C28 -1.4(14) . .
C30 C5 C1K F5 -31.7(14) . .
C30 C5 C1K F6 -154.0(9) . .
C30 C5 C1K F37 87.1(12) . .
C30 C29 C32 F33 -80.1(12) . .
C30 C29 C32 F34 161.1(9) . .
C30 C29 C32 F9 40.1(14) . .
C31 C5 C30 C29 1.5(14) . .
C31 C5 C1K F5 149.0(10) . .
C31 C5 C1K F6 26.7(14) . .
C31 C5 C1K F37 -92.1(12) . .
C32 C29 C30 C5 -179.2(9) . .
C35 C7 B27 C25 -171.8(8) . .
C35 C7 B27 C28 -54.1(11) . .
C35 C7 B27 C1H 68.2(10) . .
C35 C7 C41 C40 2.2(13) . .
C35 C36 C37 F15 -134.7(14) . .
C35 C36 C37 F17 108.5(16) . .
C35 C36 C37 F20 -18.8(19) . .
C35 C36 C39 C40 -1.9(15) . .
C36 C39 C40 C41 3.9(15) . .
C36 C39 C40 C1L 179.8(10) . .
C37 C36 C39 C40 177.0(9) . .
C39 C36 C37 F15 46.4(17) . .
C39 C36 C37 F17 -70.4(18) . .
C39 C36 C37 F20 162.3(15) . .
C39 C40 C41 C7 -4.2(15) . .
C39 C40 C1L F42 16.8(18) . .
C39 C40 C1L F43 -103.4(13) . .
C39 C40 C1L F44 140.7(12) . .
C41 C7 B27 C25 10.6(12) . .
C41 C7 B27 C28 128.3(9) . .
C41 C7 B27 C1H -109.4(10) . .
C41 C7 C35 C36 -0.1(13) . .
C41 C40 C1L F42 -167.3(12) . .
C41 C40 C1L F43 72.5(15) . .
C41 C40 C1L F44 -43.4(17) . .
C45 C3 C23 C22 179.5(11) . .
C45 C3 C24 C25 -179.8(11) . .
C46 C45 C47 F10 144(5) . .
C46 C45 F10 C47 -42(6) . .
C46 C47 F10 C45 20(3) . .
C49 C12 C1J C13 -176.8(9) . .
C49 C12 C1J C1I -1.6(13) . .
C49 C53 C1H B27 179.7(8) . .
C49 C53 C1H C1I -3.9(13) . .
F50 C13 C1J C12 -39.9(14) . .
F50 C13 C1J C1I 144.9(10) . .
F51 C13 C1J C12 -156.1(10) . .
F51 C13 C1J C1I 28.6(15) . .
F52 C13 C1J C12 83.5(15) . .
F52 C13 C1J C1I -91.7(14) . .
C53 C49 C1 C48 -142.0(9) . .
C53 C49 C1 F1 -19.4(13) . .
C53 C49 C1 F4 99.2(11) . .
C53 C1H C1I C1J 2.6(13) . .
C1H B27 C28 C4 47.7(11) . .
C1H B27 C28 C31 -134.1(9) . .
C1H C1I C1J C12 0.0(14) . .
C1H C1I C1J C13 175.3(9) . .
C1J C12 C49 C53 0.3(13) . .
C1J C12 C49 C1 177.7(8) . .
C1K C5 C30 C29 -177.8(9) . .
C1K C5 C31 C28 177.8(9) . .
C1L C40 C41 C7 179.9(10) . .
F2 C45 C46 C47 116.1(16) . .
F2 C45 C47 C46 -112.6(16) . .
F2 C45 C47 F10 31(5) . .
F2 C45 F10 C47 -151(5) . .
C1M C22 C23 C3 -177.7(9) . .
C1M C22 C26 C25 174.7(9) . .
C1 C49 C53 C1H -174.8(9) . .
C17 C1D C1E Fe1 -59.1(11) . .
C17 C1D C1E C1F 0.7(16) . .
F10 C45 C46 C47 13(3) . .
F10 C45 C47 C46 -144(5) . .
